data_7243572
loop_
_publ_author_name
'Wang, Tingshu'
'Zhang, Miao'
'Zheng, Yifan'
'Seong, Junmo'
'Lah, Myoung Soo'
'Koo, Sangho'

_publ_section_title
;
 Furan oxidation by Mn(iii)/Co(ii) catalysts -- application to benzofuran
 synthesis
;
_journal_issue 50
_journal_name_full 'RSC Advances'
_journal_page_first 31395
_journal_page_last 31399
_journal_paper_doi 10.1039/D1RA05305A
_journal_volume 11
_journal_year 2021
_chemical_formula_sum 'C19 H19 N O8'
_chemical_formula_weight 389.35
_chemical_name_systematic
'Ethyl (2R,3aR,4S,5S)-4-acetyl-2-(4-nitrophenyl)-6-oxohexahydro-2,5-methanobenzo[d][1,3]dioxole-4-carboxylate'
_space_group_crystal_system monoclinic
_space_group_IT_number 14
_space_group_name_Hall '-P 2yn'
_space_group_name_H-M_alt 'P 1 21/n 1'
_atom_sites_solution_hydrogens difmap
_audit_creation_method SHELXL-2018/3
_audit_update_record
;
2021-04-08 deposited with the CCDC.	2021-09-13 downloaded from the CCDC.
;
_cell_angle_alpha 90
_cell_angle_beta 98.37(3)
_cell_angle_gamma 90
_cell_formula_units_Z 4
_cell_length_a 7.9677(16)
_cell_length_b 8.9993(18)
_cell_length_c 24.879(5)
_cell_measurement_reflns_used 13187
_cell_measurement_temperature 173(2)
_cell_measurement_theta_max 27.48
_cell_measurement_theta_min 2.265
_cell_volume 1764.9(6)
_computing_cell_refinement 'Rigaku Rapid Auto'
_computing_data_collection 'Rigaku Rapid Auto'
_computing_data_reduction 'Rigaku Rapid Auto'
_computing_molecular_graphics ORTEP
_computing_publication_material CIFTAB
_computing_structure_refinement SHELXL
_computing_structure_solution 'SHELXT 2018/2 (Sheldrick, 2018)'
_diffrn_ambient_temperature 173(2)
_diffrn_measured_fraction_theta_full 1.000
_diffrn_measured_fraction_theta_max 0.999
_diffrn_measurement_device_type 'imaging plate'
_diffrn_measurement_method 'omega scans'
_diffrn_radiation_type MoK\a
_diffrn_radiation_wavelength 0.71073
_diffrn_reflns_av_R_equivalents 0.0573
_diffrn_reflns_av_unetI/netI 0.0623
_diffrn_reflns_Laue_measured_fraction_full 1.000
_diffrn_reflns_Laue_measured_fraction_max 0.999
_diffrn_reflns_limit_h_max 10
_diffrn_reflns_limit_h_min -10
_diffrn_reflns_limit_k_max 11
_diffrn_reflns_limit_k_min -11
_diffrn_reflns_limit_l_max 32
_diffrn_reflns_limit_l_min -32
_diffrn_reflns_number 16531
_diffrn_reflns_point_group_measured_fraction_full 1.000
_diffrn_reflns_point_group_measured_fraction_max 0.999
_diffrn_reflns_theta_full 25.242
_diffrn_reflns_theta_max 27.478
_diffrn_reflns_theta_min 2.410
_diffrn_source 'fine-focus sealed tube'
_exptl_absorpt_coefficient_mu 0.116
_exptl_absorpt_correction_T_max 1.0000
_exptl_absorpt_correction_T_min 0.6946
_exptl_absorpt_correction_type multi-scan
_exptl_absorpt_process_details 'Rigaku Rapid Auto'
_exptl_crystal_colour colorless
_exptl_crystal_density_diffrn 1.465
_exptl_crystal_description block
_exptl_crystal_F_000 816
_exptl_crystal_recrystallization_method 'Re-crystallisation from solvent'
_exptl_crystal_size_max 0.700
_exptl_crystal_size_mid 0.515
_exptl_crystal_size_min 0.343
_refine_diff_density_max 0.334
_refine_diff_density_min -0.239
_refine_diff_density_rms 0.050
_refine_ls_extinction_method none
_refine_ls_goodness_of_fit_ref 1.085
_refine_ls_hydrogen_treatment refall
_refine_ls_matrix_type full
_refine_ls_number_parameters 329
_refine_ls_number_reflns 4049
_refine_ls_number_restraints 0
_refine_ls_restrained_S_all 1.085
_refine_ls_R_factor_all 0.0819
_refine_ls_R_factor_gt 0.0584
_refine_ls_shift/su_max 0.000
_refine_ls_shift/su_mean 0.000
_refine_ls_structure_factor_coef Fsqd
_refine_ls_weighting_details 'w=1/[\s^2^(Fo^2^)+(0.0445P)^2^+1.2447P] where P=(Fo^2^+2Fc^2^)/3'
_refine_ls_weighting_scheme calc
_refine_ls_wR_factor_gt 0.1197
_refine_ls_wR_factor_ref 0.1306
_reflns_Friedel_coverage 0.000
_reflns_number_gt 3180
_reflns_number_total 4049
_reflns_threshold_expression 'I > 2\s(I)'
_cod_data_source_file d1ra05305a2.cif
_cod_data_source_block O20_003_P2(1)n
_cod_depositor_comments
;
The following automatic conversions were performed:

data item '_exptl_absorpt_correction_type' value 'MULTI-SCAN' was
changed to 'multi-scan' in accordance with the
/home/data/users/saulius/crontab/automatic-downloads/rss-feeds/RSC/lib/dictionaries/cif_core.dic
dictionary named 'cif_core.dic' version 2.4.2 last updated on
2011-04-26.

Automatic conversion script
Id: cif_fix_values 7556 2019-12-06 15:28:31Z antanas 
;
_cod_original_sg_symbol_H-M 'P 21/n'
_cod_database_code 7243572
_shelx_shelxl_version_number 2018/3
_shelx_space_group_comment
;
The symmetry employed for this shelxl refinement is uniquely defined
by the following loop, which should always be used as a source of
symmetry information in preference to the above space-group names.
They are only intended as comments.
;

loop_
_space_group_symop_operation_xyz
'x, y, z'
'-x+1/2, y+1/2, -z+1/2'
'-x, -y, -z'
'x-1/2, -y-1/2, z-1/2'

loop_
_atom_site_label
_atom_site_type_symbol
_atom_site_fract_x
_atom_site_fract_y
_atom_site_fract_z
_atom_site_U_iso_or_equiv
_atom_site_adp_type
_atom_site_occupancy
_atom_site_site_symmetry_order
_atom_site_calc_flag
_atom_site_refinement_flags_posn
_atom_site_refinement_flags_adp
_atom_site_refinement_flags_occupancy
_atom_site_disorder_assembly
_atom_site_disorder_group
C1 C 0.7733(3) 0.4072(2) 0.31384(9) 0.0312(5) Uani 1 1 d . . . . .
O1 O 0.9029(2) 0.3427(2) 0.30918(7) 0.0488(5) Uani 1 1 d . . . . .
C2 C 0.6696(3) 0.4916(3) 0.26782(9) 0.0337(5) Uani 1 1 d . . . . .
H21 H 0.594(3) 0.418(3) 0.2461(10) 0.038(7) Uiso 1 1 d . . . . .
H22 H 0.743(3) 0.529(3) 0.2441(10) 0.037(7) Uiso 1 1 d . . . . .
O2 O 0.69466(19) 0.71388(16) 0.32177(5) 0.0294(3) Uani 1 1 d . . . . .
C3 C 0.5724(3) 0.6161(2) 0.29040(9) 0.0294(5) Uani 1 1 d . . . . .
H3 H 0.509(3) 0.675(3) 0.2613(10) 0.038(7) Uiso 1 1 d . . . . .
O3 O 0.49602(17) 0.67185(15) 0.37534(6) 0.0257(3) Uani 1 1 d . . . . .
C4 C 0.4578(3) 0.5659(2) 0.33230(8) 0.0254(4) Uani 1 1 d . . . . .
H4 H 0.335(3) 0.572(2) 0.3182(9) 0.027(6) Uiso 1 1 d . . . . .
C5 C 0.6746(3) 0.6925(2) 0.37718(8) 0.0246(4) Uani 1 1 d . . . . .
C6 C 0.7679(3) 0.5526(2) 0.39997(8) 0.0253(4) Uani 1 1 d . . . . .
H61 H 0.751(3) 0.540(2) 0.4379(8) 0.016(5) Uiso 1 1 d . . . . .
H62 H 0.887(3) 0.565(2) 0.3997(8) 0.022(5) Uiso 1 1 d . . . . .
C7 C 0.7034(3) 0.4110(2) 0.36753(8) 0.0256(4) Uani 1 1 d . . . . .
H7 H 0.743(3) 0.324(2) 0.3880(8) 0.018(5) Uiso 1 1 d . . . . .
C8 C 0.5080(3) 0.4123(2) 0.35666(8) 0.0241(4) Uani 1 1 d . . . . .
O4 O 0.3165(2) 0.30635(17) 0.28227(6) 0.0378(4) Uani 1 1 d . . . . .
O5 O 0.4990(2) 0.15788(16) 0.33442(6) 0.0354(4) Uani 1 1 d . . . . .
C9 C 0.4303(3) 0.2880(2) 0.31919(8) 0.0260(4) Uani 1 1 d . . . . .
C10 C 0.4145(3) 0.0258(2) 0.30848(10) 0.0341(5) Uani 1 1 d . . . . .
H101 H 0.381(3) 0.046(3) 0.2705(10) 0.031(6) Uiso 1 1 d . . . . .
H102 H 0.503(3) -0.049(3) 0.3155(10) 0.039(7) Uiso 1 1 d . . . . .
C11 C 0.2660(4) -0.0152(3) 0.33574(11) 0.0437(6) Uani 1 1 d . . . . .
H111 H 0.182(3) 0.064(3) 0.3326(10) 0.043(7) Uiso 1 1 d . . . . .
H112 H 0.221(3) -0.108(3) 0.3196(11) 0.049(8) Uiso 1 1 d . . . . .
H113 H 0.303(4) -0.031(3) 0.3754(14) 0.066(9) Uiso 1 1 d . . . . .
O6 O 0.5239(2) 0.3406(2) 0.45017(6) 0.0437(4) Uani 1 1 d . . . . .
C12 C 0.4339(3) 0.3879(2) 0.41077(9) 0.0292(5) Uani 1 1 d . . . . .
C13 C 0.2508(3) 0.4221(3) 0.41050(12) 0.0397(6) Uani 1 1 d . . . . .
H131 H 0.238(4) 0.530(4) 0.4136(12) 0.062(9) Uiso 1 1 d . . . . .
H132 H 0.189(4) 0.378(3) 0.3777(13) 0.058(9) Uiso 1 1 d . . . . .
H133 H 0.213(4) 0.376(4) 0.4408(14) 0.073(10) Uiso 1 1 d . . . . .
C14 C 0.7256(2) 0.8295(2) 0.41001(8) 0.0242(4) Uani 1 1 d . . . . .
C15 C 0.8373(3) 0.9326(2) 0.39364(9) 0.0279(4) Uani 1 1 d . . . . .
H15 H 0.881(3) 0.916(2) 0.3626(9) 0.024(6) Uiso 1 1 d . . . . .
C16 C 0.8833(3) 1.0581(2) 0.42443(8) 0.0269(4) Uani 1 1 d . . . . .
H16 H 0.961(3) 1.129(3) 0.4139(10) 0.034(6) Uiso 1 1 d . . . . .
O1N O 0.9521(2) 1.30407(18) 0.48805(7) 0.0408(4) Uani 1 1 d . . . . .
O2N O 0.8096(2) 1.22067(19) 0.54904(7) 0.0422(4) Uani 1 1 d . . . . .
N1 N 0.8625(2) 1.21025(19) 0.50541(8) 0.0304(4) Uani 1 1 d . . . . .
C17 C 0.8152(3) 1.0777(2) 0.47208(8) 0.0256(4) Uani 1 1 d . . . . .
C18 C 0.7066(3) 0.9757(2) 0.48980(9) 0.0291(5) Uani 1 1 d . . . . .
H18 H 0.667(3) 0.993(3) 0.5224(10) 0.037(6) Uiso 1 1 d . . . . .
C19 C 0.6611(3) 0.8515(2) 0.45862(9) 0.0292(5) Uani 1 1 d . . . . .
H19 H 0.586(3) 0.778(3) 0.4694(10) 0.041(7) Uiso 1 1 d . . . . .

loop_
_atom_site_aniso_label
_atom_site_aniso_U_11
_atom_site_aniso_U_22
_atom_site_aniso_U_33
_atom_site_aniso_U_23
_atom_site_aniso_U_13
_atom_site_aniso_U_12
C1 0.0308(11) 0.0304(11) 0.0332(11) -0.0119(9) 0.0082(9) -0.0053(9)
O1 0.0352(9) 0.0641(12) 0.0483(10) -0.0204(9) 0.0104(8) 0.0102(9)
C2 0.0404(13) 0.0377(12) 0.0252(10) -0.0063(9) 0.0122(10) -0.0083(11)
O2 0.0378(8) 0.0294(8) 0.0221(7) -0.0010(6) 0.0081(6) -0.0076(7)
C3 0.0372(12) 0.0256(10) 0.0243(10) 0.0021(8) 0.0012(9) -0.0060(9)
O3 0.0237(7) 0.0240(7) 0.0297(7) -0.0019(6) 0.0045(6) 0.0006(6)
C4 0.0263(11) 0.0232(10) 0.0259(10) 0.0001(8) 0.0013(8) 0.0006(8)
C5 0.0260(10) 0.0257(10) 0.0232(9) 0.0005(8) 0.0074(8) -0.0009(8)
C6 0.0235(10) 0.0264(10) 0.0259(10) -0.0032(8) 0.0035(8) 0.0013(8)
C7 0.0270(10) 0.0234(10) 0.0262(10) -0.0006(8) 0.0035(8) 0.0029(8)
C8 0.0239(10) 0.0234(10) 0.0254(10) 0.0013(8) 0.0049(8) 0.0006(8)
O4 0.0430(9) 0.0314(8) 0.0344(8) 0.0012(7) -0.0091(7) -0.0012(7)
O5 0.0348(8) 0.0238(7) 0.0437(9) -0.0044(7) -0.0074(7) 0.0015(7)
C9 0.0268(10) 0.0257(10) 0.0263(10) 0.0025(8) 0.0069(9) -0.0006(8)
C10 0.0395(13) 0.0238(10) 0.0369(12) -0.0047(9) -0.0013(10) -0.0001(10)
C11 0.0540(16) 0.0375(14) 0.0395(14) -0.0014(11) 0.0066(12) -0.0094(13)
O6 0.0464(10) 0.0544(11) 0.0313(8) 0.0121(8) 0.0086(8) 0.0005(9)
C12 0.0364(12) 0.0228(10) 0.0303(11) 0.0002(8) 0.0112(9) -0.0038(9)
C13 0.0343(13) 0.0430(14) 0.0447(14) -0.0055(12) 0.0157(11) -0.0046(11)
C14 0.0247(10) 0.0239(10) 0.0235(10) 0.0018(8) 0.0018(8) 0.0028(8)
C15 0.0293(11) 0.0304(11) 0.0255(10) 0.0017(9) 0.0085(9) 0.0018(9)
C16 0.0249(10) 0.0255(10) 0.0303(10) 0.0033(9) 0.0044(8) -0.0007(9)
O1N 0.0405(9) 0.0338(9) 0.0471(10) -0.0058(7) 0.0030(8) -0.0099(8)
O2N 0.0558(11) 0.0396(9) 0.0321(9) -0.0105(7) 0.0098(8) 0.0009(8)
N1 0.0286(9) 0.0272(9) 0.0336(10) -0.0014(8) -0.0009(8) 0.0035(8)
C17 0.0244(10) 0.0239(10) 0.0272(10) 0.0004(8) -0.0005(8) 0.0028(8)
C18 0.0302(11) 0.0330(11) 0.0253(10) -0.0013(9) 0.0083(9) 0.0016(9)
C19 0.0304(11) 0.0280(10) 0.0304(11) 0.0007(9) 0.0082(9) -0.0036(9)

loop_
_atom_type_symbol
_atom_type_description
_atom_type_scat_dispersion_real
_atom_type_scat_dispersion_imag
_atom_type_scat_source
C C 0.0033 0.0016 'International Tables Vol C Tables 4.2.6.8 and 6.1.1.4'
H H 0.0000 0.0000 'International Tables Vol C Tables 4.2.6.8 and 6.1.1.4'
N N 0.0061 0.0033 'International Tables Vol C Tables 4.2.6.8 and 6.1.1.4'
O O 0.0106 0.0060 'International Tables Vol C Tables 4.2.6.8 and 6.1.1.4'

loop_
_geom_angle_atom_site_label_1
_geom_angle_atom_site_label_2
_geom_angle_atom_site_label_3
_geom_angle
_geom_angle_site_symmetry_1
_geom_angle_site_symmetry_3
_geom_angle_publ_flag
O1 C1 C2 123.3(2) . . ?
O1 C1 C7 121.6(2) . . ?
C2 C1 C7 115.07(18) . . ?
C1 C2 C3 110.01(17) . . ?
C1 C2 H21 107.2(14) . . ?
C3 C2 H21 112.9(15) . . ?
C1 C2 H22 109.4(15) . . ?
C3 C2 H22 111.0(15) . . ?
H21 C2 H22 106(2) . . ?
C5 O2 C3 106.10(15) . . ?
O2 C3 C2 107.96(19) . . ?
O2 C3 C4 103.27(15) . . ?
C2 C3 C4 114.63(18) . . ?
O2 C3 H3 107.5(14) . . ?
C2 C3 H3 111.3(14) . . ?
C4 C3 H3 111.5(14) . . ?
C5 O3 C4 102.27(15) . . ?
O3 C4 C8 106.78(15) . . ?
O3 C4 C3 103.13(16) . . ?
C8 C4 C3 112.44(17) . . ?
O3 C4 H4 108.5(13) . . ?
C8 C4 H4 112.1(13) . . ?
C3 C4 H4 113.3(13) . . ?
O2 C5 O3 103.79(15) . . ?
O2 C5 C14 110.86(16) . . ?
O3 C5 C14 108.27(16) . . ?
O2 C5 C6 110.70(16) . . ?
O3 C5 C6 109.43(16) . . ?
C14 C5 C6 113.33(16) . . ?
C5 C6 C7 112.11(17) . . ?
C5 C6 H61 108.8(12) . . ?
C7 C6 H61 109.0(12) . . ?
C5 C6 H62 109.5(13) . . ?
C7 C6 H62 110.0(13) . . ?
H61 C6 H62 107.3(17) . . ?
C1 C7 C8 109.63(17) . . ?
C1 C7 C6 109.79(17) . . ?
C8 C7 C6 109.48(16) . . ?
C1 C7 H7 108.0(12) . . ?
C8 C7 H7 110.3(12) . . ?
C6 C7 H7 109.6(12) . . ?
C9 C8 C4 111.01(16) . . ?
C9 C8 C7 114.22(16) . . ?
C4 C8 C7 105.92(16) . . ?
C9 C8 C12 104.61(16) . . ?
C4 C8 C12 110.89(16) . . ?
C7 C8 C12 110.28(17) . . ?
C9 O5 C10 116.50(17) . . ?
O4 C9 O5 124.97(19) . . ?
O4 C9 C8 123.90(19) . . ?
O5 C9 C8 111.05(17) . . ?
O5 C10 C11 110.1(2) . . ?
O5 C10 H101 108.8(14) . . ?
C11 C10 H101 111.5(14) . . ?
O5 C10 H102 102.1(15) . . ?
C11 C10 H102 110.3(15) . . ?
H101 C10 H102 114(2) . . ?
C10 C11 H111 111.4(16) . . ?
C10 C11 H112 107.0(16) . . ?
H111 C11 H112 113(2) . . ?
C10 C11 H113 110.0(18) . . ?
H111 C11 H113 107(2) . . ?
H112 C11 H113 109(2) . . ?
O6 C12 C13 122.9(2) . . ?
O6 C12 C8 119.7(2) . . ?
C13 C12 C8 117.36(19) . . ?
C12 C13 H131 108.5(18) . . ?
C12 C13 H132 107.3(18) . . ?
H131 C13 H132 115(3) . . ?
C12 C13 H133 109(2) . . ?
H131 C13 H133 109(3) . . ?
H132 C13 H133 108(3) . . ?
C15 C14 C19 119.52(19) . . ?
C15 C14 C5 121.58(18) . . ?
C19 C14 C5 118.89(18) . . ?
C16 C15 C14 120.9(2) . . ?
C16 C15 H15 120.5(14) . . ?
C14 C15 H15 118.7(14) . . ?
C15 C16 C17 118.2(2) . . ?
C15 C16 H16 121.7(15) . . ?
C17 C16 H16 120.1(15) . . ?
O2N N1 O1N 123.64(19) . . ?
O2N N1 C17 117.99(18) . . ?
O1N N1 C17 118.37(18) . . ?
C18 C17 C16 122.13(19) . . ?
C18 C17 N1 118.79(19) . . ?
C16 C17 N1 119.07(19) . . ?
C17 C18 C19 119.1(2) . . ?
C17 C18 H18 118.8(16) . . ?
C19 C18 H18 122.1(16) . . ?
C18 C19 C14 120.2(2) . . ?
C18 C19 H19 121.9(15) . . ?
C14 C19 H19 117.9(15) . . ?

loop_
_geom_bond_atom_site_label_1
_geom_bond_atom_site_label_2
_geom_bond_distance
_geom_bond_site_symmetry_2
_geom_bond_publ_flag
C1 O1 1.205(3) . ?
C1 C2 1.515(3) . ?
C1 C7 1.521(3) . ?
C2 C3 1.516(3) . ?
C2 H21 1.00(3) . ?
C2 H22 0.95(3) . ?
O2 C5 1.424(2) . ?
O2 C3 1.453(3) . ?
C3 C4 1.550(3) . ?
C3 H3 0.98(3) . ?
O3 C5 1.429(2) . ?
O3 C4 1.433(2) . ?
C4 C8 1.539(3) . ?
C4 H4 0.99(2) . ?
C5 C14 1.502(3) . ?
C5 C6 1.529(3) . ?
C6 C7 1.555(3) . ?
C6 H61 0.98(2) . ?
C6 H62 0.95(2) . ?
C7 C8 1.541(3) . ?
C7 H7 0.96(2) . ?
C8 C9 1.528(3) . ?
C8 C12 1.562(3) . ?
O4 C9 1.205(3) . ?
O5 C9 1.324(2) . ?
O5 C10 1.468(3) . ?
C10 C11 1.493(4) . ?
C10 H101 0.96(2) . ?
C10 H102 0.97(3) . ?
C11 H111 0.97(3) . ?
C11 H112 0.97(3) . ?
C11 H113 1.00(3) . ?
O6 C12 1.205(3) . ?
C12 C13 1.490(3) . ?
C13 H131 0.98(3) . ?
C13 H132 0.97(3) . ?
C13 H133 0.95(3) . ?
C14 C15 1.387(3) . ?
C14 C19 1.395(3) . ?
C15 C16 1.384(3) . ?
C15 H15 0.91(2) . ?
C16 C17 1.385(3) . ?
C16 H16 0.95(3) . ?
O1N N1 1.225(2) . ?
O2N N1 1.224(2) . ?
N1 C17 1.470(3) . ?
C17 C18 1.377(3) . ?
C18 C19 1.379(3) . ?
C18 H18 0.92(3) . ?
C19 H19 0.96(3) . ?
